data_1100969
loop_
_publ_author_name
'Corrado Di Nicola'
'Agustin Galindo'
'John V. Hanna'
'Fabio Marchetti'
'Claudio Pettinari'
'Riccardo Pettinari'
'Eleonora Rivarola'
'Brian W. Skelton'
'Allan H. White'

_publ_contact_author_address
;

   Department of Chemistry

   University of Western Australia

   35 Stirling Highway

   Crawley

   Western Australia 6009

   Australia

;
_publ_contact_author_email bws@crystal.uwa.edu.au
_publ_contact_author_fax (+61)_08_9380_1118
_publ_contact_author_name 'Skelton, B. W.'
_publ_contact_author_phone (+61)_08-9380_3481
_publ_section_title
;

Synthesis and Spectroscopic and X-ray Structural Characterization of

R2SnIV-Oxydiacetate and -Iminodiacetate Complexes

;
_journal_name_full 'Inorganic Chemistry'
_journal_page_first 3094
_journal_page_last 3102
_journal_paper_doi 10.1021/ic048240t
_journal_volume 44
_journal_year 2005
_chemical_formula_moiety 'C12 H28 Cl2 O7 Sn2'
_chemical_formula_sum 'C12 H28 Cl2 O7 Sn2'
_chemical_formula_weight 592.68
_space_group_IT_number 14
_symmetry_cell_setting monoclinic
_symmetry_space_group_name_Hall '-P 2yn'
_symmetry_space_group_name_H-M 'P 1 21/n 1'
_cell_angle_alpha 90.00000
_cell_angle_beta 98.296(4)
_cell_angle_gamma 90.00000
_cell_formula_units_Z 4
_cell_length_a 8.1370(10)
_cell_length_b 17.648(3)
_cell_length_c 14.085(2)
_cell_measurement_reflns_used 8192
_cell_measurement_temperature 293(2)
_cell_measurement_theta_max 27.1
_cell_measurement_theta_min 1.9
_cell_volume 2001.5(5)
_computing_cell_refinement 'Siemens SAINT (Siemens, 1995)'
_computing_data_collection 'Siemens SMART (Siemens, 1995)'
_computing_data_reduction 'xtal ADDREF SORTRF'
_computing_molecular_graphics xtal
_computing_publication_material 'xtal BONDLA CIFIO'
_computing_structure_refinement 'xtal CRYLSQ'
_computing_structure_solution xtal
_diffrn_ambient_temperature 293(2)
_diffrn_measured_fraction_theta_full 1.0
_diffrn_measured_fraction_theta_max 1.0
_diffrn_measurement_device_type
;

Bruker SMART CCD diffractometer

;
_diffrn_measurement_method '\w scans'
_diffrn_radiation_detector 'CCD area detector'
_diffrn_radiation_monochromator graphite
_diffrn_radiation_source 'sealed tube'
_diffrn_radiation_type 'Mo K\a'
_diffrn_radiation_wavelength .71073
_diffrn_reflns_av_R_equivalents .068
_diffrn_reflns_av_sigmaI/netI .035
_diffrn_reflns_limit_h_max 10
_diffrn_reflns_limit_h_min -10
_diffrn_reflns_limit_k_max 22
_diffrn_reflns_limit_k_min -22
_diffrn_reflns_limit_l_max 18
_diffrn_reflns_limit_l_min -18
_diffrn_reflns_number 40395
_diffrn_reflns_theta_full 27.5
_diffrn_reflns_theta_max 27.5
_diffrn_reflns_theta_min 1.86
_diffrn_standards_decay_% 0
_diffrn_standards_number 0
_exptl_absorpt_coefficient_mu 2.79
_exptl_absorpt_correction_T_max .73
_exptl_absorpt_correction_T_min .45
_exptl_absorpt_correction_type multi-scan
_exptl_absorpt_process_details
;

 SADABS; Sheldrick, 1996

;
_exptl_crystal_colour colourless
_exptl_crystal_density_diffrn 1.967
_exptl_crystal_density_method 'not measured'
_exptl_crystal_description prism
_exptl_crystal_F_000 1160
_exptl_crystal_size_max .32
_exptl_crystal_size_mid .18
_exptl_crystal_size_min .1
_refine_diff_density_max 5.645
_refine_diff_density_min -2.62
_refine_ls_extinction_method none
_refine_ls_goodness_of_fit_all 1.151
_refine_ls_goodness_of_fit_ref 1.16
_refine_ls_hydrogen_treatment noref
_refine_ls_matrix_type atomblock
_refine_ls_number_constraints 0
_refine_ls_number_parameters 204
_refine_ls_number_reflns 3905
_refine_ls_number_restraints 0
_refine_ls_R_factor_all .07
_refine_ls_R_factor_gt .058
_refine_ls_shift/su_max .017
_refine_ls_shift/su_mean .002
_refine_ls_structure_factor_coef F
_refine_ls_weighting_scheme calc
_refine_ls_wR_factor_all .097
_refine_ls_wR_factor_ref .09
_reflns_d_resolution_high .769
_reflns_d_resolution_low 10.914
_reflns_Friedel_coverage 0
_reflns_limit_h_max 10
_reflns_limit_h_min 0
_reflns_limit_k_max 22
_reflns_limit_k_min 0
_reflns_limit_l_max 18
_reflns_limit_l_min -18
_reflns_number_gt 3905
_reflns_number_total 4613
_reflns_threshold_expression 'F    > 4.00 sig(F   )'
_cod_data_source_file ic048240tsi20041215_025357_2.cif
_cod_data_source_block cpc4am
_cod_original_sg_symbol_Hall -p_2yn
_cod_database_code 1100969

loop_
_symmetry_equiv_pos_as_xyz
+x,+y,+z
1/2-x,1/2+y,1/2-z
-x,-y,-z
1/2+x,1/2-y,1/2+z

loop_
_atom_site_label
_atom_site_fract_x
_atom_site_fract_y
_atom_site_fract_z
_atom_site_U_iso_or_equiv
_atom_site_adp_type
_atom_site_calc_flag
_atom_site_calc_attached_atom
_atom_site_occupancy
_atom_site_disorder_assembly
_atom_site_disorder_group
Sn1 .34295(5) .20721(2) .52048(3) .0142(2) Uani ? ? 1.00000 ? ?
Sn2 .14374(5) .44740(2) .69491(3) .0152(3) Uani ? ? 1.00000 ? ?
Cl1 .3051(2) .06631(9) .51978(12) .0222(8) Uani ? ? 1.00000 ? ?
Cl2 .1015(2) .58414(9) .67710(12) .0219(7) Uani ? ? 1.00000 ? ?
O1 .4429(7) .3174(3) .4297(3) .024(2) Uani ? ? 1.00000 ? ?
C11 .3935(9) .3932(4) .4447(5) .020(3) Uani ? ? 1.00000 ? ?
C12 .3205(8) .3944(4) .5379(5) .017(3) Uani ? ? 1.00000 ? ?
O11 .2982(6) .3348(3) .5802(3) .019(2) Uani ? ? 1.00000 ? ?
O12 .2802(6) .4593(3) .5654(3) .017(2) Uani ? ? 1.00000 ? ?
C21 .5186(9) .3042(4) .3470(5) .0214(14) Uiso ? ? 1.00000 ? ?
C22 .5328(8) .2200(4) .3316(5) .020(3) Uani ? ? 1.00000 ? ?
O21 .4690(6) .1763(3) .3869(3) .022(2) Uani ? ? 1.00000 ? ?
O22 .6040(7) .1989(3) .2643(3) .021(2) Uani ? ? 1.00000 ? ?
O01 .2260(7) .1947(3) .6574(4) .025(2) Uani ? ? 1.00000 ? ?
O02 .0026(7) .4645(3) .8212(3) .024(2) Uani ? ? 1.00000 ? ?
C011 .5816(9) .2139(4) .6024(5) .024(3) Uani ? ? 1.00000 ? ?
C012 .6739(11) .1405(5) .6202(7) .040(5) Uani ? ? 1.00000 ? ?
C021 .1152(11) .2243(5) .4316(7) .036(4) Uani ? ? 1.00000 ? ?
C022 -.0425(13) .2063(6) .4726(9) .053(6) Uani ? ? 1.00000 ? ?
C031 .3754(9) .4359(5) .7861(5) .028(4) Uani ? ? 1.00000 ? ?
C032 .4820(9) .5045(4) .7964(5) .026(3) Uani ? ? 1.00000 ? ?
C041 -.0685(9) .4096(4) .6042(5) .024(3) Uani ? ? 1.00000 ? ?
C042 -.2293(10) .4069(5) .6472(7) .035(4) Uani ? ? 1.00000 ? ?
H11a .31269 .41057 .39282 .02500 Uiso ? ? 1.00000 ? ?
H11b .48689 .42710 .44960 .02500 Uiso ? ? 1.00000 ? ?
H21a .62349 .32725 .35301 .03400 Uiso ? ? 1.00000 ? ?
H21b .44896 .32610 .29181 .03400 Uiso ? ? 1.00000 ? ?
H011a .64632 .24751 .56884 .03000 Uiso ? ? 1.00000 ? ?
H011b .56878 .23668 .66229 .03000 Uiso ? ? 1.00000 ? ?
H012a .78000 .14850 .65775 .05900 Uiso ? ? 1.00000 ? ?
H012b .68981 .11697 .56127 .05900 Uiso ? ? 1.00000 ? ?
H012c .61228 .10614 .65472 .05900 Uiso ? ? 1.00000 ? ?
H021a .11496 .19444 .37622 .04400 Uiso ? ? 1.00000 ? ?
H021b .11000 .27686 .41401 .04400 Uiso ? ? 1.00000 ? ?
H022a -.13604 .21429 .42365 .07800 Uiso ? ? 1.00000 ? ?
H022b -.05258 .23993 .52453 .07800 Uiso ? ? 1.00000 ? ?
H022c -.04052 .15603 .49342 .07800 Uiso ? ? 1.00000 ? ?
H031a .35431 .42054 .84789 .03600 Uiso ? ? 1.00000 ? ?
H031b .43711 .39587 .76026 .03600 Uiso ? ? 1.00000 ? ?
H032a .58303 .49342 .83840 .03900 Uiso ? ? 1.00000 ? ?
H032b .42535 .54393 .82359 .03900 Uiso ? ? 1.00000 ? ?
H032c .50816 .51925 .73596 .03900 Uiso ? ? 1.00000 ? ?
H041a -.04666 .35962 .58367 .03000 Uiso ? ? 1.00000 ? ?
H041b -.08563 .44223 .55008 .03000 Uiso ? ? 1.00000 ? ?
H042a -.31900 .39185 .60070 .05300 Uiso ? ? 1.00000 ? ?
H042b -.25264 .45594 .67137 .05300 Uiso ? ? 1.00000 ? ?
H042c -.21879 .37185 .69972 .05300 Uiso ? ? 1.00000 ? ?

loop_
_atom_site_aniso_label
_atom_site_aniso_U_11
_atom_site_aniso_U_22
_atom_site_aniso_U_33
_atom_site_aniso_U_12
_atom_site_aniso_U_13
_atom_site_aniso_U_23
Sn1 .0158(3) .0174(3) .0113(3) .00079(15) .00868(17) .00056(14)
Sn2 .0180(3) .0176(3) .0114(3) -.00075(15) .00734(17) -.00045(14)
Cl1 .0314(9) .0166(7) .0211(8) -.0012(6) .0127(7) .0010(6)
Cl2 .0312(9) .0178(8) .0193(8) .0007(6) .0126(7) .0000(6)
O1 .042(3) .015(2) .021(3) .005(2) .023(2) .0004(18)
C11 .032(4) .013(3) .018(3) .002(3) .016(3) -.002(2)
C12 .017(3) .021(3) .015(3) -.000(2) .004(2) .002(2)
O11 .022(2) .018(2) .020(2) .0018(18) .014(2) .0013(18)
O12 .020(2) .023(2) .012(2) .0017(18) .0086(17) -.0011(17)
C22 .017(3) .016(3) .030(4) .001(2) .014(3) -.000(3)
O21 .031(3) .025(3) .014(2) .002(2) .017(2) -.0007(18)
O22 .030(3) .025(3) .011(2) -.001(2) .012(2) -.0028(17)
O01 .035(3) .025(3) .019(3) .005(2) .022(2) .0064(19)
O02 .039(3) .020(2) .017(2) -.004(2) .021(2) -.0022(18)
C011 .022(4) .026(4) .022(4) -.002(3) -.004(3) -.007(3)
C012 .027(4) .050(5) .040(5) .005(4) -.000(4) .006(4)
C021 .034(5) .028(4) .045(5) -.001(3) .009(4) -.002(3)
C022 .035(5) .063(7) .062(7) -.006(4) .014(5) -.029(5)
C031 .023(4) .043(5) .016(3) -.008(3) -.005(3) .010(3)
C032 .021(3) .034(4) .023(4) -.003(3) .004(3) -.001(3)
C041 .023(4) .029(4) .021(3) -.002(3) .003(3) -.002(3)
C042 .021(4) .042(5) .041(5) -.001(3) .003(3) .002(4)

loop_
_atom_type_symbol
_atom_type_description
_atom_type_oxidation_number
_atom_type_number_in_cell
_atom_type_scat_dispersion_real
_atom_type_scat_dispersion_imag
_atom_type_scat_source
C ? 0 48 .002 .002 'Int Tables Vol IV Tables 2.2B and 2.3.1'
H ? 0 112 0 0 'Int Tables Vol IV Tables 2.2B and 2.3.1'
Cl ? 0 8 .132 .159 'Int Tables Vol IV Tables 2.2B and 2.3.1'
O ? 0 28 .008 .006 'Int Tables Vol IV Tables 2.2B and 2.3.1'
Sn ? 0 8 -.873 1.424 'Int Tables Vol IV Tables 2.2B and 2.3.1'

loop_
_diffrn_attenuator_code
_diffrn_attenuator_scale
? ?

loop_
_geom_angle_atom_site_label_1
_geom_angle_atom_site_label_2
_geom_angle_atom_site_label_3
_geom_angle_site_symmetry_1
_geom_angle_site_symmetry_2
_geom_angle_site_symmetry_3
_geom_angle
_geom_angle_publ_flag
Cl1 Sn1 O1 . . . 144.14(12) ?
Cl1 Sn1 O11 . . . 152.81(13) ?
Cl1 Sn1 O21 . . . 80.37(13) ?
Cl1 Sn1 O01 . . . 80.88(13) ?
Cl1 Sn1 C011 . . . 99.2(2) ?
Cl1 Sn1 C021 . . . 92.5(2) ?
O1 Sn1 O11 . . . 62.68(16) ?
O1 Sn1 O21 . . . 63.93(17) ?
O1 Sn1 O01 . . . 134.97(17) ?
O1 Sn1 C011 . . . 84.0(2) ?
O1 Sn1 C021 . . . 84.7(3) ?
O11 Sn1 O21 . . . 126.62(17) ?
O11 Sn1 O01 . . . 72.39(17) ?
O11 Sn1 C011 . . . 86.1(2) ?
O11 Sn1 C021 . . . 84.9(3) ?
O21 Sn1 O01 . . . 160.82(17) ?
O21 Sn1 C011 . . . 88.7(2) ?
O21 Sn1 C021 . . . 90.3(3) ?
O01 Sn1 C011 . . . 90.4(3) ?
O01 Sn1 C021 . . . 94.5(3) ?
C011 Sn1 C021 . . . 167.9(3) ?
Cl2 Sn2 C12 . . . 108.16(13) ?
Cl2 Sn2 O11 . . . 132.26(10) ?
Cl2 Sn2 O12 . . . 84.50(12) ?
Cl2 Sn2 O02 . . . 82.52(13) ?
Cl2 Sn2 C031 . . . 104.8(2) ?
Cl2 Sn2 C041 . . . 99.2(2) ?
Cl2 Sn2 O22 . . '4 455' 157.75(12) ?
C12 Sn2 O11 . . . 24.12(16) ?
C12 Sn2 O12 . . . 23.78(17) ?
C12 Sn2 O02 . . . 169.19(18) ?
C12 Sn2 C031 . . . 86.4(2) ?
C12 Sn2 C041 . . . 83.7(2) ?
C12 Sn2 O22 . . '4 455' 93.58(17) ?
O11 Sn2 O12 . . . 47.87(15) ?
O11 Sn2 O02 . . . 145.13(15) ?
O11 Sn2 C031 . . . 81.7(2) ?
O11 Sn2 C041 . . . 80.3(2) ?
O11 Sn2 O22 . . '4 455' 69.49(14) ?
O12 Sn2 O02 . . . 167.00(17) ?
O12 Sn2 C031 . . . 90.0(2) ?
O12 Sn2 C041 . . . 89.7(2) ?
O12 Sn2 O22 . . '4 455' 117.36(16) ?
O02 Sn2 C031 . . . 92.5(2) ?
O02 Sn2 C041 . . . 93.1(2) ?
O02 Sn2 O22 . . '4 455' 75.64(16) ?
C031 Sn2 C041 . . . 155.9(3) ?
C031 Sn2 O22 . . '4 455' 80.7(2) ?
C041 Sn2 O22 . . '4 455' 78.1(2) ?
Sn1 O1 C11 . . . 122.0(4) ?
Sn1 O1 C21 . . . 120.1(4) ?
C11 O1 C21 . . . 116.3(5) ?
O1 C11 C12 . . . 107.3(5) ?
O1 C11 H11a . . . 111.4 ?
O1 C11 H11b . . . 111.1 ?
C12 C11 H11a . . . 110.1 ?
C12 C11 H11b . . . 109.5 ?
H11a C11 H11b . . . 107.6 ?
Sn2 C12 C11 . . . 160.9(4) ?
Sn2 C12 O11 . . . 77.7(4) ?
Sn2 C12 O12 . . . 46.5(3) ?
C11 C12 O11 . . . 120.6(6) ?
C11 C12 O12 . . . 115.3(6) ?
O11 C12 O12 . . . 124.1(6) ?
Sn1 O11 Sn2 . . . 154.5(2) ?
Sn1 O11 C12 . . . 125.3(4) ?
Sn2 O11 C12 . . . 78.2(4) ?
Sn2 O12 C12 . . . 109.8(4) ?
O1 C21 C22 . . . 109.3(6) ?
O1 C21 H21a . . . 110.7 ?
O1 C21 H21b . . . 108.7 ?
C22 C21 H21a . . . 110.6 ?
C22 C21 H21b . . . 108.9 ?
H21a C21 H21b . . . 108.6 ?
C21 C22 O21 . . . 117.9(7) ?
C21 C22 O22 . . . 117.4(6) ?
O21 C22 O22 . . . 124.8(6) ?
Sn1 O21 C22 . . . 128.6(4) ?
C22 O22 Sn2 . . '4 554' 129.5(4) ?
Sn1 C011 C012 . . . 116.2(5) ?
Sn1 C011 H011a . . . 107.0 ?
Sn1 C011 H011b . . . 107.3 ?
C012 C011 H011a . . . 108.5 ?
C012 C011 H011b . . . 109.3 ?
H011a C011 H011b . . . 108.2 ?
C011 C012 H012a . . . 110.8 ?
C011 C012 H012b . . . 110.9 ?
C011 C012 H012c . . . 110.1 ?
H012a C012 H012b . . . 108.8 ?
H012a C012 H012c . . . 108.0 ?
H012b C012 H012c . . . 108.2 ?
Sn1 C021 C022 . . . 117.7(7) ?
Sn1 C021 H021a . . . 108.0 ?
Sn1 C021 H021b . . . 107.2 ?
C022 C021 H021a . . . 107.3 ?
C022 C021 H021b . . . 107.1 ?
H021a C021 H021b . . . 109.4 ?
C021 C022 H022a . . . 108.9 ?
C021 C022 H022b . . . 109.4 ?
C021 C022 H022c . . . 110.1 ?
H022a C022 H022b . . . 108.1 ?
H022a C022 H022c . . . 110.0 ?
H022b C022 H022c . . . 110.4 ?
Sn2 C031 C032 . . . 115.8(5) ?
Sn2 C031 H031a . . . 108.5 ?
Sn2 C031 H031b . . . 107.7 ?
C032 C031 H031a . . . 108.9 ?
C032 C031 H031b . . . 107.7 ?
H031a C031 H031b . . . 108.0 ?
C031 C032 H032a . . . 109.3 ?
C031 C032 H032b . . . 109.2 ?
C031 C032 H032c . . . 110.0 ?
H032a C032 H032b . . . 108.9 ?
H032a C032 H032c . . . 109.1 ?
H032b C032 H032c . . . 110.4 ?
Sn2 C041 C042 . . . 116.5(5) ?
Sn2 C041 H041a . . . 107.7 ?
Sn2 C041 H041b . . . 108.0 ?
C042 C041 H041a . . . 107.5 ?
C042 C041 H041b . . . 107.7 ?
H041a C041 H041b . . . 109.3 ?
C041 C042 H042a . . . 110.8 ?
C041 C042 H042b . . . 109.8 ?
C041 C042 H042c . . . 110.0 ?
H042a C042 H042b . . . 109.0 ?
H042a C042 H042c . . . 109.1 ?
H042b C042 H042c . . . 108.0 ?

loop_
_geom_bond_atom_site_label_1
_geom_bond_atom_site_label_2
_geom_bond_site_symmetry_1
_geom_bond_site_symmetry_2
_geom_bond_distance
_geom_bond_publ_flag
Sn1 Cl1 . . 2.5053(17) ?
Sn1 O1 . . 2.525(5) ?
Sn1 O11 . . 2.450(5) ?
Sn1 O21 . . 2.333(5) ?
Sn1 O01 . . 2.281(6) ?
Sn1 C011 . . 2.114(7) ?
Sn1 C021 . . 2.103(8) ?
Sn2 Cl2 . . 2.4455(17) ?
Sn2 C12 . . 2.958(7) ?
Sn2 O11 . . 2.953(5) ?
Sn2 O12 . . 2.278(5) ?
Sn2 O02 . . 2.272(5) ?
Sn2 C031 . . 2.132(7) ?
Sn2 C041 . . 2.103(7) ?
Sn2 O22 . '4 455' 2.797(5) ?
O1 C11 . . 1.421(8) ?
O1 C21 . . 1.413(9) ?
C11 C12 . . 1.517(10) ?
C11 H11a . . .961 ?
C11 H11b . . .962 ?
C12 O11 . . 1.235(8) ?
C12 O12 . . 1.267(8) ?
C21 C22 . . 1.509(9) ?
C21 H21a . . .938 ?
C21 H21b . . .973 ?
C22 O21 . . 1.260(9) ?
C22 O22 . . 1.237(9) ?
C011 C012 . . 1.502(12) ?
C011 H011a . . .961 ?
C011 H011b . . .954 ?
C012 H012a . . .955 ?
C012 H012b . . .953 ?
C012 H012c . . .962 ?
C021 C022 . . 1.515(15) ?
C021 H021a . . .942 ?
C021 H021b . . .959 ?
C022 H022a . . .961 ?
C022 H022b . . .955 ?
C022 H022c . . .933 ?
C031 C032 . . 1.484(11) ?
C031 H031a . . .951 ?
C031 H031b . . .967 ?
C032 H032a . . .962 ?
C032 H032b . . .946 ?
C032 H032c . . .943 ?
C041 C042 . . 1.520(12) ?
C041 H041a . . .954 ?
C041 H041b . . .949 ?
C042 H042a . . .946 ?
C042 H042b . . .959 ?
C042 H042c . . .958 ?

loop_
_geom_hbond_atom_site_label_D
_geom_hbond_atom_site_label_H
_geom_hbond_atom_site_label_A
_geom_hbond_site_symmetry_D
_geom_hbond_site_symmetry_H
_geom_hbond_site_symmetry_A
_geom_hbond_distance_DH
_geom_hbond_distance_HA
_geom_hbond_distance_DA
_geom_hbond_angle_DHA
_geom_hbond_publ_flag
? ? ? ? ? ? ? ? ? ? ?

loop_
_geom_torsion_atom_site_label_1
_geom_torsion_atom_site_label_2
_geom_torsion_atom_site_label_3
_geom_torsion_atom_site_label_4
_geom_torsion_site_symmetry_1
_geom_torsion_site_symmetry_2
_geom_torsion_site_symmetry_3
_geom_torsion_site_symmetry_4
_geom_torsion
_geom_torsion_publ_flag
? ? ? ? ? ? ? ? ? ?
